data_4309194
loop_
_publ_author_name
'Holger Braunschweig'
'Christian Burschka'
'Guy K. B. Clentsmith'
'Thomas Kupfer'
'Krzysztof Radacki'

_publ_section_title
;
Ferrocenylalanes: Solid-State and Solution Structures of Some New
Aluminum-Bridged ansa-Ferrocenes
;
_journal_name_full 'Inorganic Chemistry'
_journal_page_first 4906
_journal_page_last 4908
_journal_paper_doi 10.1021/ic0501925
_journal_volume 44
_journal_year 2005
_chemical_formula_moiety 'C38 H40 Al2 Fe2 N2'
_chemical_formula_sum 'C19 H20 Al Fe N'
_chemical_formula_weight 345.19
_chemical_name_systematic
; 
 ? 
;
_space_group_IT_number 14
_symmetry_cell_setting monoclinic
_symmetry_space_group_name_Hall '-P 2ybc'
_symmetry_space_group_name_H-M 'P 1 21/c 1'
_atom_sites_solution_hydrogens geom
_atom_sites_solution_primary direct
_atom_sites_solution_secondary difmap
_audit_creation_method SHELXL-97
_cell_angle_alpha 90.00
_cell_angle_beta 106.336(7)
_cell_angle_gamma 90.00
_cell_formula_units_Z 4
_cell_length_a 10.3099(6)
_cell_length_b 11.6422(9)
_cell_length_c 14.0998(9)
_cell_measurement_reflns_used 5000
_cell_measurement_temperature 193(2)
_cell_measurement_theta_max 25.95
_cell_measurement_theta_min 7.45
_cell_volume 1624.1(2)
_computing_cell_refinement Stoe-IPDS
_computing_data_collection Stoe-IPDs
_computing_data_reduction Stoe-IPDs
_computing_molecular_graphics Bruker-SHELXTL
_computing_publication_material Bruker-SHELXTL
_computing_structure_refinement 'SHELXL-97 (Sheldrick, 1997) SHELXTL ver.6.12 update 6.14'
_computing_structure_solution 'SHELXS-97 (Sheldrick, 1990)'
_diffrn_ambient_temperature 193(2)
_diffrn_measured_fraction_theta_full 0.991
_diffrn_measured_fraction_theta_max 0.991
_diffrn_measurement_device_type Stoe-IPDs
_diffrn_measurement_method Stoe-IPDS
_diffrn_radiation_monochromator graphite
_diffrn_radiation_source 'fine-focus sealed tube'
_diffrn_radiation_type MoK\a
_diffrn_radiation_wavelength 0.71073
_diffrn_reflns_av_R_equivalents 0.0363
_diffrn_reflns_av_sigmaI/netI 0.0253
_diffrn_reflns_limit_h_max 13
_diffrn_reflns_limit_h_min -13
_diffrn_reflns_limit_k_max 14
_diffrn_reflns_limit_k_min -14
_diffrn_reflns_limit_l_max 17
_diffrn_reflns_limit_l_min -17
_diffrn_reflns_number 18486
_diffrn_reflns_theta_full 26.89
_diffrn_reflns_theta_max 26.89
_diffrn_reflns_theta_min 2.70
_exptl_absorpt_coefficient_mu 0.978
_exptl_absorpt_correction_T_max 0.8805
_exptl_absorpt_correction_T_min 0.7555
_exptl_absorpt_correction_type numerical
_exptl_absorpt_process_details Stoe-FACEIT-ABSCOR
_exptl_crystal_colour orange-red
_exptl_crystal_density_diffrn 1.412
_exptl_crystal_density_method 'not measured'
_exptl_crystal_description block
_exptl_crystal_F_000 720
_exptl_crystal_size_max .3
_exptl_crystal_size_mid .2
_exptl_crystal_size_min .15
_refine_diff_density_max 0.293
_refine_diff_density_min -0.391
_refine_diff_density_rms 0.053
_refine_ls_extinction_method none
_refine_ls_goodness_of_fit_ref 1.026
_refine_ls_hydrogen_treatment mixed
_refine_ls_matrix_type full
_refine_ls_number_parameters 201
_refine_ls_number_reflns 3463
_refine_ls_number_restraints 0
_refine_ls_restrained_S_all 1.026
_refine_ls_R_factor_all 0.0380
_refine_ls_R_factor_gt 0.0269
_refine_ls_shift/su_max 0.001
_refine_ls_shift/su_mean 0.000
_refine_ls_structure_factor_coef Fsqd
_refine_ls_weighting_details 'calc w=1/[\s^2^(Fo^2^)+(0.0452P)^2^+0.0483P] where P=(Fo^2^+2Fc^2^)/3'
_refine_ls_weighting_scheme calc
_refine_ls_wR_factor_gt 0.0672
_refine_ls_wR_factor_ref 0.0704
_reflns_number_gt 2794
_reflns_number_total 3463
_reflns_threshold_expression >2sigma(I)
_cod_data_source_file ic0501925si20050406_051718.cif
_cod_data_source_block tku01f
_cod_original_cell_volume 1624.07(19)
_cod_database_code 4309194

loop_
_symmetry_equiv_pos_as_xyz
'x, y, z'
'-x, y+1/2, -z+1/2'
'-x, -y, -z'
'x, -y-1/2, z-1/2'

loop_
_atom_site_label
_atom_site_type_symbol
_atom_site_fract_x
_atom_site_fract_y
_atom_site_fract_z
_atom_site_U_iso_or_equiv
_atom_site_adp_type
_atom_site_occupancy
_atom_site_symmetry_multiplicity
_atom_site_calc_flag
_atom_site_refinement_flags
_atom_site_disorder_assembly
_atom_site_disorder_group
C1 C 0.50785(16) 0.12990(14) 0.15001(12) 0.0219(3) Uani 1 1 d . . .
C2 C 0.43289(17) 0.23212(15) 0.15901(12) 0.0265(4) Uani 1 1 d . . .
H2 H 0.4580 0.3081 0.1471 0.032 Uiso 1 1 calc R . .
C3 C 0.31586(18) 0.20233(16) 0.18829(12) 0.0314(4) Uani 1 1 d . . .
H3 H 0.2506 0.2543 0.1993 0.038 Uiso 1 1 calc R . .
C4 C 0.31421(18) 0.08159(17) 0.19800(13) 0.0308(4) Uani 1 1 d . . .
H4 H 0.2476 0.0378 0.2166 0.037 Uiso 1 1 calc R . .
C5 C 0.43080(17) 0.03731(15) 0.17480(12) 0.0256(3) Uani 1 1 d . . .
H5 H 0.4541 -0.0417 0.1756 0.031 Uiso 1 1 calc R . .
Fe Fe 0.31135(2) 0.124772(19) 0.056689(16) 0.01867(8) Uani 1 1 d . . .
C6 C 0.31725(17) 0.12778(14) -0.08796(12) 0.0234(3) Uani 1 1 d . . .
H6 H 0.3949 0.1395 -0.1104 0.028 Uiso 1 1 calc R . .
C7 C 0.23259(19) 0.21703(16) -0.07025(12) 0.0312(4) Uani 1 1 d . . .
H7 H 0.2438 0.2971 -0.0785 0.037 Uiso 1 1 calc R . .
C8 C 0.12826(18) 0.16431(18) -0.03793(14) 0.0339(4) Uani 1 1 d . . .
H8 H 0.0566 0.2027 -0.0209 0.041 Uiso 1 1 calc R . .
C9 C 0.15059(17) 0.04314(17) -0.03574(13) 0.0302(4) Uani 1 1 d . . .
H9 H 0.0955 -0.0124 -0.0164 0.036 Uiso 1 1 calc R . .
C10 C 0.26880(16) 0.01743(14) -0.06716(12) 0.0225(3) Uani 1 1 d . . .
Al Al 0.66388(4) 0.13187(4) 0.09680(3) 0.01855(11) Uani 1 1 d . . .
N N 0.82978(14) 0.18991(12) 0.20711(10) 0.0237(3) Uani 1 1 d . . .
C11 C 0.68813(17) 0.27435(14) 0.02627(12) 0.0233(3) Uani 1 1 d . . .
C12 C 0.60003(19) 0.34093(15) -0.04673(13) 0.0297(4) Uani 1 1 d . . .
H12 H 0.5116 0.3130 -0.0773 0.036 Uiso 1 1 calc R . .
C13 C 0.6382(2) 0.44679(16) -0.07585(14) 0.0360(4) Uani 1 1 d . . .
H13 H 0.5758 0.4900 -0.1255 0.043 Uiso 1 1 calc R . .
C14 C 0.7662(2) 0.48952(15) -0.03307(14) 0.0374(5) Uani 1 1 d . . .
H14 H 0.7920 0.5617 -0.0534 0.045 Uiso 1 1 calc R . .
C15 C 0.8569(2) 0.42658(17) 0.03965(14) 0.0348(4) Uani 1 1 d . . .
H15 H 0.9452 0.4554 0.0693 0.042 Uiso 1 1 calc R . .
C16 C 0.81785(17) 0.32095(15) 0.06906(12) 0.0268(4) Uani 1 1 d . . .
C17 C 0.91161(17) 0.25193(16) 0.15081(13) 0.0297(4) Uani 1 1 d . . .
H17A H 0.9626 0.1960 0.1224 0.036 Uiso 1 1 calc R . .
H17B H 0.9772 0.3036 0.1957 0.036 Uiso 1 1 calc R . .
C18 C 0.91330(19) 0.09993(17) 0.27002(14) 0.0349(4) Uani 1 1 d . . .
H18A H 0.9450 0.0456 0.2283 0.052 Uiso 1 1 calc R . .
H18B H 0.8589 0.0590 0.3061 0.052 Uiso 1 1 calc R . .
H18C H 0.9912 0.1357 0.3172 0.052 Uiso 1 1 calc R . .
C19 C 0.78466(19) 0.27309(16) 0.27137(13) 0.0325(4) Uani 1 1 d . . .
H19 H 0.7275 0.3319 0.2302 0.049 Uiso 1 1 calc R . .
H20 H 0.8638 0.3097 0.3166 0.049 Uiso 1 1 calc R . .
H21 H 0.7330 0.2325 0.3097 0.049 Uiso 1 1 calc R . .

loop_
_atom_site_aniso_label
_atom_site_aniso_U_11
_atom_site_aniso_U_22
_atom_site_aniso_U_33
_atom_site_aniso_U_23
_atom_site_aniso_U_13
_atom_site_aniso_U_12
C1 0.0188(7) 0.0245(8) 0.0198(7) -0.0009(7) 0.0012(6) 0.0000(6)
C2 0.0249(8) 0.0256(8) 0.0259(9) -0.0072(7) 0.0021(7) 0.0004(7)
C3 0.0280(9) 0.0426(11) 0.0232(9) -0.0078(8) 0.0067(8) 0.0091(8)
C4 0.0276(9) 0.0424(10) 0.0247(9) 0.0067(8) 0.0110(7) 0.0019(8)
C5 0.0239(8) 0.0271(8) 0.0247(8) 0.0066(7) 0.0051(7) 0.0030(7)
Fe 0.01570(12) 0.01972(12) 0.02026(13) -0.00069(9) 0.00449(9) 0.00183(9)
C6 0.0259(8) 0.0242(8) 0.0200(8) 0.0002(6) 0.0062(7) 0.0023(7)
C7 0.0399(10) 0.0267(9) 0.0222(9) 0.0032(7) 0.0012(8) 0.0114(8)
C8 0.0201(8) 0.0477(11) 0.0292(9) -0.0067(8) -0.0008(8) 0.0123(8)
C9 0.0160(8) 0.0402(10) 0.0331(9) -0.0099(8) 0.0048(7) -0.0035(7)
C10 0.0179(8) 0.0251(8) 0.0227(8) -0.0041(6) 0.0026(7) -0.0013(6)
Al 0.0167(2) 0.0183(2) 0.0190(2) -0.00080(18) 0.00252(19) -0.00277(18)
N 0.0208(7) 0.0254(7) 0.0214(7) -0.0003(6) 0.0004(6) -0.0034(6)
C11 0.0267(8) 0.0209(8) 0.0222(8) -0.0012(6) 0.0068(7) -0.0038(6)
C12 0.0328(9) 0.0263(8) 0.0267(9) 0.0004(7) 0.0028(8) -0.0019(7)
C13 0.0521(12) 0.0262(9) 0.0278(9) 0.0045(8) 0.0079(9) 0.0025(9)
C14 0.0621(14) 0.0203(9) 0.0329(10) -0.0015(7) 0.0186(10) -0.0106(9)
C15 0.0399(11) 0.0324(10) 0.0342(10) -0.0058(8) 0.0138(9) -0.0172(8)
C16 0.0281(9) 0.0274(9) 0.0254(9) -0.0036(7) 0.0087(8) -0.0061(7)
C17 0.0205(8) 0.0350(10) 0.0314(10) -0.0015(8) 0.0037(8) -0.0088(7)
C18 0.0305(9) 0.0378(10) 0.0285(9) 0.0051(8) -0.0045(8) 0.0009(8)
C19 0.0331(9) 0.0363(10) 0.0244(9) -0.0098(8) 0.0022(8) -0.0062(8)

loop_
_atom_type_symbol
_atom_type_description
_atom_type_scat_dispersion_real
_atom_type_scat_dispersion_imag
_atom_type_scat_source
C C 0.0033 0.0016 'International Tables Vol C Tables 4.2.6.8 and 6.1.1.4'
H H 0.0000 0.0000 'International Tables Vol C Tables 4.2.6.8 and 6.1.1.4'
N N 0.0061 0.0033 'International Tables Vol C Tables 4.2.6.8 and 6.1.1.4'
Al Al 0.0645 0.0514 'International Tables Vol C Tables 4.2.6.8 and 6.1.1.4'
Fe Fe 0.3463 0.8444 'International Tables Vol C Tables 4.2.6.8 and 6.1.1.4'

loop_
_geom_angle_atom_site_label_1
_geom_angle_atom_site_label_2
_geom_angle_atom_site_label_3
_geom_angle
_geom_angle_site_symmetry_1
_geom_angle_site_symmetry_3
_geom_angle_publ_flag
C5 C1 C2 104.50(14) . . ?
C5 C1 Al 132.16(12) . . ?
C2 C1 Al 122.82(12) . . ?
C5 C1 Fe 68.09(9) . . ?
C2 C1 Fe 68.26(9) . . ?
Al C1 Fe 121.09(8) . . ?
C3 C2 C1 110.06(15) . . ?
C3 C2 Fe 69.83(10) . . ?
C1 C2 Fe 70.84(9) . . ?
C4 C3 C2 107.74(15) . . ?
C4 C3 Fe 69.64(10) . . ?
C2 C3 Fe 69.55(9) . . ?
C3 C4 C5 107.65(15) . . ?
C3 C4 Fe 70.04(10) . . ?
C5 C4 Fe 69.41(9) . . ?
C4 C5 C1 110.05(15) . . ?
C4 C5 Fe 69.72(10) . . ?
C1 C5 Fe 71.10(9) . . ?
C9 Fe C8 41.12(8) . . ?
C9 Fe C5 119.04(8) . . ?
C8 Fe C5 151.99(8) . . ?
C9 Fe C4 107.16(8) . . ?
C8 Fe C4 116.78(7) . . ?
C5 Fe C4 40.87(7) . . ?
C9 Fe C2 164.47(7) . . ?
C8 Fe C2 126.50(8) . . ?
C5 Fe C2 67.72(7) . . ?
C4 Fe C2 68.03(7) . . ?
C9 Fe C7 68.52(8) . . ?
C8 Fe C7 40.71(8) . . ?
C5 Fe C7 166.72(7) . . ?
C4 Fe C7 150.76(7) . . ?
C2 Fe C7 108.00(8) . . ?
C9 Fe C3 126.32(7) . . ?
C8 Fe C3 105.92(7) . . ?
C5 Fe C3 68.10(7) . . ?
C4 Fe C3 40.32(8) . . ?
C2 Fe C3 40.63(7) . . ?
C7 Fe C3 117.50(7) . . ?
C9 Fe C6 67.58(7) . . ?
C8 Fe C6 68.09(7) . . ?
C5 Fe C6 129.60(7) . . ?
C4 Fe C6 166.54(7) . . ?
C2 Fe C6 120.32(7) . . ?
C7 Fe C6 40.56(7) . . ?
C3 Fe C6 152.77(7) . . ?
C9 Fe C1 152.99(7) . . ?
C8 Fe C1 165.00(8) . . ?
C5 Fe C1 40.81(6) . . ?
C4 Fe C1 69.33(7) . . ?
C2 Fe C1 40.90(6) . . ?
C7 Fe C1 127.79(7) . . ?
C3 Fe C1 69.24(7) . . ?
C6 Fe C1 109.33(6) . . ?
C9 Fe C10 40.85(6) . . ?
C8 Fe C10 69.49(7) . . ?
C5 Fe C10 108.64(7) . . ?
C4 Fe C10 127.46(7) . . ?
C2 Fe C10 153.61(6) . . ?
C7 Fe C10 69.23(7) . . ?
C3 Fe C10 164.59(7) . . ?
C6 Fe C10 40.56(6) . . ?
C1 Fe C10 118.88(6) . . ?
C7 C6 C10 110.55(15) . . ?
C7 C6 Fe 69.40(9) . . ?
C10 C6 Fe 70.97(9) . . ?
C8 C7 C6 107.33(16) . . ?
C8 C7 Fe 69.08(10) . . ?
C6 C7 Fe 70.04(9) . . ?
C7 C8 C9 107.56(15) . . ?
C7 C8 Fe 70.21(10) . . ?
C9 C8 Fe 69.40(10) . . ?
C8 C9 C10 110.11(16) . . ?
C8 C9 Fe 69.48(10) . . ?
C10 C9 Fe 71.73(9) . . ?
C6 C10 C9 104.45(14) . . ?
C6 C10 Al 125.78(11) . 3_655 ?
C9 C10 Al 129.12(12) . 3_655 ?
C6 C10 Fe 68.48(9) . . ?
C9 C10 Fe 67.41(9) . . ?
Al C10 Fe 134.79(9) 3_655 . ?
C1 Al C10 116.74(7) . 3_655 ?
C1 Al C11 115.77(7) . . ?
C10 Al C11 122.14(7) 3_655 . ?
C1 Al N 108.04(6) . . ?
C10 Al N 100.48(6) 3_655 . ?
C11 Al N 84.84(6) . . ?
C18 N C19 108.93(14) . . ?
C18 N C17 109.82(14) . . ?
C19 N C17 109.18(14) . . ?
C18 N Al 115.86(11) . . ?
C19 N Al 109.61(10) . . ?
C17 N Al 103.20(10) . . ?
C12 C11 C16 116.24(15) . . ?
C12 C11 Al 133.14(13) . . ?
C16 C11 Al 110.16(12) . . ?
C13 C12 C11 121.95(18) . . ?
C14 C13 C12 120.37(19) . . ?
C13 C14 C15 119.71(17) . . ?
C14 C15 C16 119.70(17) . . ?
C15 C16 C11 122.03(17) . . ?
C15 C16 C17 121.36(16) . . ?
C11 C16 C17 116.59(15) . . ?
N C17 C16 109.03(13) . . ?

loop_
_geom_bond_atom_site_label_1
_geom_bond_atom_site_label_2
_geom_bond_distance
_geom_bond_site_symmetry_2
_geom_bond_publ_flag
C1 C5 1.439(2) . ?
C1 C2 1.444(2) . ?
C1 Al 1.9571(16) . ?
C1 Fe 2.0832(16) . ?
C2 C3 1.424(2) . ?
C2 Fe 2.0486(17) . ?
C3 C4 1.413(3) . ?
C3 Fe 2.0523(16) . ?
C4 C5 1.428(2) . ?
C4 Fe 2.0471(17) . ?
C5 Fe 2.0429(17) . ?
Fe C9 2.0331(18) . ?
Fe C8 2.0342(18) . ?
Fe C7 2.0492(17) . ?
Fe C6 2.0578(15) . ?
Fe C10 2.0911(16) . ?
C6 C7 1.424(2) . ?
C6 C10 1.438(2) . ?
C7 C8 1.420(3) . ?
C8 C9 1.428(3) . ?
C9 C10 1.440(2) . ?
C10 Al 1.9598(17) 3_655 ?
Al C10 1.9599(17) 3_655 ?
Al C11 1.9856(17) . ?
Al N 2.0748(14) . ?
N C18 1.482(2) . ?
N C19 1.487(2) . ?
N C17 1.497(2) . ?
C11 C12 1.400(2) . ?
C11 C16 1.412(2) . ?
C12 C13 1.390(3) . ?
C13 C14 1.380(3) . ?
C14 C15 1.387(3) . ?
C15 C16 1.393(3) . ?
C16 C17 1.511(3) . ?

loop_
_geom_torsion_atom_site_label_1
_geom_torsion_atom_site_label_2
_geom_torsion_atom_site_label_3
_geom_torsion_atom_site_label_4
_geom_torsion
_geom_torsion_site_symmetry_1
_geom_torsion_site_symmetry_2
_geom_torsion_site_symmetry_3
_geom_torsion_site_symmetry_4
_geom_torsion_publ_flag
C5 C1 C2 C3 0.17(19) . . . . ?
Al C1 C2 C3 172.82(12) . . . . ?
Fe C1 C2 C3 58.97(12) . . . . ?
C5 C1 C2 Fe -58.80(11) . . . . ?
Al C1 C2 Fe 113.85(11) . . . . ?
C1 C2 C3 C4 -0.2(2) . . . . ?
Fe C2 C3 C4 59.39(13) . . . . ?
C1 C2 C3 Fe -59.58(12) . . . . ?
C2 C3 C4 C5 0.1(2) . . . . ?
Fe C3 C4 C5 59.45(12) . . . . ?
C2 C3 C4 Fe -59.33(12) . . . . ?
C3 C4 C5 C1 0.0(2) . . . . ?
Fe C4 C5 C1 59.83(12) . . . . ?
C3 C4 C5 Fe -59.85(12) . . . . ?
C2 C1 C5 C4 -0.09(19) . . . . ?
Al C1 C5 C4 -171.75(13) . . . . ?
Fe C1 C5 C4 -59.01(12) . . . . ?
C2 C1 C5 Fe 58.91(11) . . . . ?
Al C1 C5 Fe -112.74(14) . . . . ?
C4 C5 Fe C9 -82.77(12) . . . . ?
C1 C5 Fe C9 156.37(9) . . . . ?
C4 C5 Fe C8 -45.1(2) . . . . ?
C1 C5 Fe C8 -165.92(14) . . . . ?
C1 C5 Fe C4 -120.86(15) . . . . ?
C4 C5 Fe C2 81.69(11) . . . . ?
C1 C5 Fe C2 -39.16(9) . . . . ?
C4 C5 Fe C7 155.3(3) . . . . ?
C1 C5 Fe C7 34.4(4) . . . . ?
C4 C5 Fe C3 37.69(11) . . . . ?
C1 C5 Fe C3 -83.17(11) . . . . ?
C4 C5 Fe C6 -166.64(11) . . . . ?
C1 C5 Fe C6 72.50(12) . . . . ?
C4 C5 Fe C1 120.86(15) . . . . ?
C4 C5 Fe C10 -126.24(11) . . . . ?
C1 C5 Fe C10 112.90(10) . . . . ?
C3 C4 Fe C9 -126.45(11) . . . . ?
C5 C4 Fe C9 114.80(11) . . . . ?
C3 C4 Fe C8 -83.11(12) . . . . ?
C5 C4 Fe C8 158.14(11) . . . . ?
C3 C4 Fe C5 118.75(15) . . . . ?
C3 C4 Fe C2 37.87(11) . . . . ?
C5 C4 Fe C2 -80.88(11) . . . . ?
C3 C4 Fe C7 -49.9(2) . . . . ?
C5 C4 Fe C7 -168.67(14) . . . . ?
C5 C4 Fe C3 -118.75(15) . . . . ?
C3 C4 Fe C6 168.7(3) . . . . ?
C5 C4 Fe C6 49.9(3) . . . . ?
C3 C4 Fe C1 81.90(11) . . . . ?
C5 C4 Fe C1 -36.85(10) . . . . ?
C3 C4 Fe C10 -166.93(10) . . . . ?
C5 C4 Fe C10 74.32(12) . . . . ?
C3 C2 Fe C9 37.1(3) . . . . ?
C1 C2 Fe C9 158.1(3) . . . . ?
C3 C2 Fe C8 70.22(13) . . . . ?
C1 C2 Fe C8 -168.82(10) . . . . ?
C3 C2 Fe C5 -81.88(11) . . . . ?
C1 C2 Fe C5 39.09(9) . . . . ?
C3 C2 Fe C4 -37.60(11) . . . . ?
C1 C2 Fe C4 83.37(10) . . . . ?
C3 C2 Fe C7 111.53(11) . . . . ?
C1 C2 Fe C7 -127.51(10) . . . . ?
C1 C2 Fe C3 120.96(15) . . . . ?
C3 C2 Fe C6 154.19(10) . . . . ?
C1 C2 Fe C6 -84.85(11) . . . . ?
C3 C2 Fe C1 -120.96(15) . . . . ?
C3 C2 Fe C10 -169.09(14) . . . . ?
C1 C2 Fe C10 -48.1(2) . . . . ?
C4 C3 Fe C9 72.54(13) . . . . ?
C2 C3 Fe C9 -168.43(11) . . . . ?
C4 C3 Fe C8 112.83(11) . . . . ?
C2 C3 Fe C8 -128.13(11) . . . . ?
C4 C3 Fe C5 -38.19(10) . . . . ?
C2 C3 Fe C5 80.85(11) . . . . ?
C2 C3 Fe C4 119.03(15) . . . . ?
C4 C3 Fe C2 -119.03(15) . . . . ?
C4 C3 Fe C7 155.08(11) . . . . ?
C2 C3 Fe C7 -85.88(12) . . . . ?
C4 C3 Fe C6 -174.26(13) . . . . ?
C2 C3 Fe C6 -55.22(19) . . . . ?
C4 C3 Fe C1 -82.14(11) . . . . ?
C2 C3 Fe C1 36.90(10) . . . . ?
C4 C3 Fe C10 42.5(3) . . . . ?
C2 C3 Fe C10 161.5(2) . . . . ?
C5 C1 Fe C9 -50.50(18) . . . . ?
C2 C1 Fe C9 -167.29(14) . . . . ?
Al C1 Fe C9 76.54(17) . . . . ?
C5 C1 Fe C8 153.8(2) . . . . ?
C2 C1 Fe C8 37.0(3) . . . . ?
Al C1 Fe C8 -79.2(3) . . . . ?
C2 C1 Fe C5 -116.80(14) . . . . ?
Al C1 Fe C5 127.04(14) . . . . ?
C5 C1 Fe C4 36.89(10) . . . . ?
C2 C1 Fe C4 -79.90(11) . . . . ?
Al C1 Fe C4 163.93(11) . . . . ?
C5 C1 Fe C2 116.80(14) . . . . ?
Al C1 Fe C2 -116.17(14) . . . . ?
C5 C1 Fe C7 -170.53(10) . . . . ?
C2 C1 Fe C7 72.67(12) . . . . ?
Al C1 Fe C7 -43.50(12) . . . . ?
C5 C1 Fe C3 80.14(11) . . . . ?
C2 C1 Fe C3 -36.66(10) . . . . ?
Al C1 Fe C3 -152.83(11) . . . . ?
C5 C1 Fe C6 -128.85(10) . . . . ?
C2 C1 Fe C6 114.35(10) . . . . ?
Al C1 Fe C6 -1.81(11) . . . . ?
C5 C1 Fe C10 -85.41(11) . . . . ?
C2 C1 Fe C10 157.80(10) . . . . ?
Al C1 Fe C10 41.63(11) . . . . ?
C9 Fe C6 C7 82.69(12) . . . . ?
C8 Fe C6 C7 38.13(12) . . . . ?
C5 Fe C6 C7 -167.42(11) . . . . ?
C4 Fe C6 C7 152.1(3) . . . . ?
C2 Fe C6 C7 -82.36(12) . . . . ?
C3 Fe C6 C7 -44.08(19) . . . . ?
C1 Fe C6 C7 -126.07(11) . . . . ?
C10 Fe C6 C7 121.76(15) . . . . ?
C9 Fe C6 C10 -39.07(10) . . . . ?
C8 Fe C6 C10 -83.63(11) . . . . ?
C5 Fe C6 C10 70.82(12) . . . . ?
C4 Fe C6 C10 30.3(3) . . . . ?
C2 Fe C6 C10 155.87(9) . . . . ?
C7 Fe C6 C10 -121.76(15) . . . . ?
C3 Fe C6 C10 -165.84(13) . . . . ?
C1 Fe C6 C10 112.16(10) . . . . ?
C10 C6 C7 C8 -0.1(2) . . . . ?
Fe C6 C7 C8 -59.25(12) . . . . ?
C10 C6 C7 Fe 59.13(12) . . . . ?
C9 Fe C7 C8 38.37(11) . . . . ?
C5 Fe C7 C8 165.5(3) . . . . ?
C4 Fe C7 C8 -48.5(2) . . . . ?
C2 Fe C7 C8 -125.54(11) . . . . ?
C3 Fe C7 C8 -82.47(12) . . . . ?
C6 Fe C7 C8 118.56(15) . . . . ?
C1 Fe C7 C8 -166.62(10) . . . . ?
C10 Fe C7 C8 82.31(11) . . . . ?
C9 Fe C7 C6 -80.19(11) . . . . ?
C8 Fe C7 C6 -118.56(15) . . . . ?
C5 Fe C7 C6 46.9(4) . . . . ?
C4 Fe C7 C6 -167.11(14) . . . . ?
C2 Fe C7 C6 115.90(10) . . . . ?
C3 Fe C7 C6 158.97(10) . . . . ?
C1 Fe C7 C6 74.82(12) . . . . ?
C10 Fe C7 C6 -36.25(10) . . . . ?
C6 C7 C8 C9 0.3(2) . . . . ?
Fe C7 C8 C9 -59.60(13) . . . . ?
C6 C7 C8 Fe 59.86(12) . . . . ?
C9 Fe C8 C7 -118.54(15) . . . . ?
C5 Fe C8 C7 -172.96(14) . . . . ?
C4 Fe C8 C7 155.79(11) . . . . ?
C2 Fe C8 C7 74.30(12) . . . . ?
C3 Fe C8 C7 113.88(11) . . . . ?
C6 Fe C8 C7 -38.00(10) . . . . ?
C1 Fe C8 C7 44.9(3) . . . . ?
C10 Fe C8 C7 -81.62(11) . . . . ?
C5 Fe C8 C9 -54.42(19) . . . . ?
C4 Fe C8 C9 -85.67(12) . . . . ?
C2 Fe C8 C9 -167.16(10) . . . . ?
C7 Fe C8 C9 118.54(15) . . . . ?
C3 Fe C8 C9 -127.58(11) . . . . ?
C6 Fe C8 C9 80.55(11) . . . . ?
C1 Fe C8 C9 163.5(2) . . . . ?
C10 Fe C8 C9 36.92(10) . . . . ?
C7 C8 C9 C10 -0.3(2) . . . . ?
Fe C8 C9 C10 -60.44(13) . . . . ?
C7 C8 C9 Fe 60.11(13) . . . . ?
C5 Fe C9 C8 154.10(10) . . . . ?
C4 Fe C9 C8 111.30(11) . . . . ?
C2 Fe C9 C8 41.9(3) . . . . ?
C7 Fe C9 C8 -38.00(11) . . . . ?
C3 Fe C9 C8 71.06(13) . . . . ?
C6 Fe C9 C8 -81.88(11) . . . . ?
C1 Fe C9 C8 -170.68(13) . . . . ?
C10 Fe C9 C8 -120.67(15) . . . . ?
C8 Fe C9 C10 120.67(15) . . . . ?
C5 Fe C9 C10 -85.23(11) . . . . ?
C4 Fe C9 C10 -128.03(10) . . . . ?
C2 Fe C9 C10 162.5(2) . . . . ?
C7 Fe C9 C10 82.67(11) . . . . ?
C3 Fe C9 C10 -168.27(10) . . . . ?
C6 Fe C9 C10 38.79(10) . . . . ?
C1 Fe C9 C10 -50.01(19) . . . . ?
C7 C6 C10 C9 -0.07(19) . . . . ?
Fe C6 C10 C9 58.13(11) . . . . ?
C7 C6 C10 Al 171.31(12) . . . 3_655 ?
Fe C6 C10 Al -130.48(13) . . . 3_655 ?
C7 C6 C10 Fe -58.21(12) . . . . ?
C8 C9 C10 C6 0.2(2) . . . . ?
Fe C9 C10 C6 -58.84(11) . . . . ?
C8 C9 C10 Al -170.75(13) . . . 3_655 ?
Fe C9 C10 Al 130.17(14) . . . 3_655 ?
C8 C9 C10 Fe 59.08(13) . . . . ?
C9 Fe C10 C6 117.03(14) . . . . ?
C8 Fe C10 C6 79.88(11) . . . . ?
C5 Fe C10 C6 -129.82(10) . . . . ?
C4 Fe C10 C6 -171.49(9) . . . . ?
C2 Fe C10 C6 -52.55(19) . . . . ?
C7 Fe C10 C6 36.25(10) . . . . ?
C3 Fe C10 C6 155.1(2) . . . . ?
C1 Fe C10 C6 -86.38(10) . . . . ?
C8 Fe C10 C9 -37.15(11) . . . . ?
C5 Fe C10 C9 113.15(11) . . . . ?
C4 Fe C10 C9 71.48(13) . . . . ?
C2 Fe C10 C9 -169.58(15) . . . . ?
C7 Fe C10 C9 -80.78(12) . . . . ?
C3 Fe C10 C9 38.1(3) . . . . ?
C6 Fe C10 C9 -117.03(14) . . . . ?
C1 Fe C10 C9 156.59(10) . . . . ?
C9 Fe C10 Al -123.36(17) . . . 3_655 ?
C8 Fe C10 Al -160.51(14) . . . 3_655 ?
C5 Fe C10 Al -10.21(13) . . . 3_655 ?
C4 Fe C10 Al -51.89(15) . . . 3_655 ?
C2 Fe C10 Al 67.1(2) . . . 3_655 ?
C7 Fe C10 Al 155.85(13) . . . 3_655 ?
C3 Fe C10 Al -85.3(3) . . . 3_655 ?
C6 Fe C10 Al 119.60(15) . . . 3_655 ?
C1 Fe C10 Al 33.22(14) . . . 3_655 ?
C5 C1 Al C10 1.54(19) . . . 3_655 ?
C2 C1 Al C10 -168.83(13) . . . 3_655 ?
Fe C1 Al C10 -86.06(10) . . . 3_655 ?
C5 C1 Al C11 156.33(15) . . . . ?
C2 C1 Al C11 -14.05(16) . . . . ?
Fe C1 Al C11 68.73(11) . . . . ?
C5 C1 Al N -110.69(16) . . . . ?
C2 C1 Al N 78.93(14) . . . . ?
Fe C1 Al N 161.71(8) . . . . ?
C1 Al N C18 91.95(13) . . . . ?
C10 Al N C18 -30.84(13) 3_655 . . . ?
C11 Al N C18 -152.61(13) . . . . ?
C1 Al N C19 -31.78(12) . . . . ?
C10 Al N C19 -154.57(11) 3_655 . . . ?
C11 Al N C19 83.66(12) . . . . ?
C1 Al N C17 -148.00(11) . . . . ?
C10 Al N C17 89.21(11) 3_655 . . . ?
C11 Al N C17 -32.56(11) . . . . ?
C1 Al C11 C12 -47.72(19) . . . . ?
C10 Al C11 C12 105.58(17) 3_655 . . . ?
N Al C11 C12 -155.27(17) . . . . ?
C1 Al C11 C16 124.01(12) . . . . ?
C10 Al C11 C16 -82.69(14) 3_655 . . . ?
N Al C11 C16 16.46(12) . . . . ?
C16 C11 C12 C13 0.3(2) . . . . ?
Al C11 C12 C13 171.60(14) . . . . ?
C11 C12 C13 C14 0.2(3) . . . . ?
C12 C13 C14 C15 -0.3(3) . . . . ?
C13 C14 C15 C16 -0.2(3) . . . . ?
C14 C15 C16 C11 0.7(3) . . . . ?
C14 C15 C16 C17 -177.53(16) . . . . ?
C12 C11 C16 C15 -0.7(2) . . . . ?
Al C11 C16 C15 -174.02(14) . . . . ?
C12 C11 C16 C17 177.59(14) . . . . ?
Al C11 C16 C17 4.31(18) . . . . ?
C18 N C17 C16 165.65(14) . . . . ?
C19 N C17 C16 -74.98(17) . . . . ?
Al N C17 C16 41.54(15) . . . . ?
C15 C16 C17 N 145.75(16) . . . . ?
C11 C16 C17 N -32.6(2) . . . . ?
